data_2232021
loop_
_publ_author_name
'Abdel-Aziz, Hatem A.'
'Ng, Seik Weng'
'Tiekink, Edward R. T.'

_publ_section_title
;
 1-(4-Bromophenyl)-2-(phenylsulfonyl)ethanone
;
_journal_coeditor_code PV2446
_journal_issue 10
_journal_name_full 'Acta Crystallographica Section E'
_journal_page_first o2640
_journal_paper_doi 10.1107/S1600536811036671
_journal_volume 67
_journal_year 2011
_chemical_formula_iupac 'C14 H11 Br O3 S'
_chemical_formula_moiety 'C14 H11 Br O3 S'
_chemical_formula_sum 'C14 H11 Br O3 S'
_chemical_formula_weight 339.20
_chemical_name_systematic
;
1-(4-Bromophenyl)-2-(phenylsulfonyl)ethanone
;
_space_group_IT_number 2
_symmetry_cell_setting triclinic
_symmetry_space_group_name_Hall '-P 1'
_symmetry_space_group_name_H-M 'P -1'
_atom_sites_solution_hydrogens geom
_atom_sites_solution_primary direct
_atom_sites_solution_secondary difmap
_audit_creation_method SHELXL-97
_cell_angle_alpha 86.430(5)
_cell_angle_beta 89.177(5)
_cell_angle_gamma 83.763(5)
_cell_formula_units_Z 2
_cell_length_a 5.6467(4)
_cell_length_b 10.3597(6)
_cell_length_c 11.1934(6)
_cell_measurement_reflns_used 2772
_cell_measurement_temperature 100(2)
_cell_measurement_theta_max 74.1769
_cell_measurement_theta_min 3.9537
_cell_volume 649.63(7)
_computing_cell_refinement 'CrysAlis PRO (Agilent, 2010)'
_computing_data_collection 'CrysAlis PRO (Agilent, 2010)'
_computing_data_reduction 'CrysAlis PRO (Agilent, 2010)'
_computing_molecular_graphics 'ORTEP-3 (Farrugia, 1997) and DIAMOND (Brandenburg, 2006)'
_computing_publication_material 'publCIF (Westrip, 2010)'
_computing_structure_refinement 'SHELXL97 (Sheldrick, 2008)'
_computing_structure_solution 'SHELXS97 (Sheldrick, 2008)'
_diffrn_ambient_temperature 100(2)
_diffrn_detector_area_resol_mean 10.4041
_diffrn_measured_fraction_theta_full 0.963
_diffrn_measured_fraction_theta_max 0.963
_diffrn_measurement_device_type 'Agilent SuperNova Dual diffractometer with Atlas detector'
_diffrn_measurement_method '\w scan'
_diffrn_radiation_monochromator mirror
_diffrn_radiation_source 'SuperNova (Cu) X-ray Source'
_diffrn_radiation_type 'Cu K\a'
_diffrn_radiation_wavelength 1.5418
_diffrn_reflns_av_R_equivalents 0.0338
_diffrn_reflns_av_sigmaI/netI 0.0385
_diffrn_reflns_limit_h_max 7
_diffrn_reflns_limit_h_min -7
_diffrn_reflns_limit_k_max 6
_diffrn_reflns_limit_k_min -12
_diffrn_reflns_limit_l_max 13
_diffrn_reflns_limit_l_min -13
_diffrn_reflns_number 4181
_diffrn_reflns_theta_full 74.35
_diffrn_reflns_theta_max 74.35
_diffrn_reflns_theta_min 3.96
_diffrn_standards_decay_% 0
_diffrn_standards_interval_count 0
_diffrn_standards_interval_time 0
_diffrn_standards_number 0
_exptl_absorpt_coefficient_mu 5.833
_exptl_absorpt_correction_T_max 1.000
_exptl_absorpt_correction_T_min 0.291
_exptl_absorpt_correction_type multi-scan
_exptl_absorpt_process_details '(CrysAlis PRO; Agilent, 2010)'
_exptl_crystal_colour light-brown
_exptl_crystal_density_diffrn 1.734
_exptl_crystal_density_method 'not measured'
_exptl_crystal_description plate
_exptl_crystal_F_000 340
_exptl_crystal_size_max 0.25
_exptl_crystal_size_mid 0.20
_exptl_crystal_size_min 0.02
_refine_diff_density_max 0.691
_refine_diff_density_min -0.801
_refine_ls_extinction_method none
_refine_ls_goodness_of_fit_ref 1.037
_refine_ls_hydrogen_treatment constr
_refine_ls_matrix_type full
_refine_ls_number_parameters 172
_refine_ls_number_reflns 2533
_refine_ls_number_restraints 0
_refine_ls_restrained_S_all 1.037
_refine_ls_R_factor_all 0.0404
_refine_ls_R_factor_gt 0.0390
_refine_ls_shift/su_max 0.000
_refine_ls_shift/su_mean 0.000
_refine_ls_structure_factor_coef Fsqd
_refine_ls_weighting_details 'calc w=1/[\s^2^(Fo^2^)+(0.0821P)^2^+0.0577P] where P=(Fo^2^+2Fc^2^)/3'
_refine_ls_weighting_scheme calc
_refine_ls_wR_factor_gt 0.1059
_refine_ls_wR_factor_ref 0.1084
_reflns_number_gt 2396
_reflns_number_total 2533
_reflns_threshold_expression I>2\s(I)
_cod_data_source_file pv2446.cif
_cod_data_source_block I
_cod_original_cell_volume 649.64(7)
_cod_database_code 2232021
_cod_database_fobs_code 2232021

loop_
_symmetry_equiv_pos_as_xyz
'x, y, z'
'-x, -y, -z'

loop_
_atom_site_type_symbol
_atom_site_label
_atom_site_fract_x
_atom_site_fract_y
_atom_site_fract_z
_atom_site_U_iso_or_equiv
_atom_site_adp_type
_atom_site_calc_flag
_atom_site_refinement_flags
_atom_site_occupancy
_atom_site_symmetry_multiplicity
Br Br1 1.22639(4) 0.85297(2) -0.03616(2) 0.01909(14) Uani d . 1 1
S S1 0.56382(10) 0.30122(6) 0.45101(5) 0.01267(17) Uani d . 1 1
O O1 0.3196(3) 0.36055(18) 0.44650(17) 0.0179(4) Uani d . 1 1
O O2 0.6741(3) 0.27303(18) 0.56677(16) 0.0187(4) Uani d . 1 1
O O3 0.5107(3) 0.40819(18) 0.19816(16) 0.0193(4) Uani d . 1 1
C C1 0.5826(4) 0.1561(2) 0.3754(2) 0.0137(5) Uani d . 1 1
C C2 0.7865(5) 0.0678(3) 0.3911(2) 0.0168(5) Uani d . 1 1
H H2 0.9129 0.0869 0.4399 0.020 Uiso calc R 1 1
C C3 0.8018(5) -0.0480(3) 0.3345(2) 0.0198(5) Uani d . 1 1
H H3 0.9389 -0.1094 0.3449 0.024 Uiso calc R 1 1
C C4 0.6160(5) -0.0744(3) 0.2624(3) 0.0195(5) Uani d . 1 1
H H4 0.6276 -0.1534 0.2228 0.023 Uiso calc R 1 1
C C5 0.4139(5) 0.0141(3) 0.2480(2) 0.0178(5) Uani d . 1 1
H H5 0.2877 -0.0051 0.1991 0.021 Uiso calc R 1 1
C C6 0.3948(4) 0.1304(2) 0.3045(2) 0.0164(5) Uani d . 1 1
H H6 0.2567 0.1911 0.2950 0.020 Uiso calc R 1 1
C C7 0.7509(5) 0.4054(2) 0.3716(2) 0.0137(5) Uani d . 1 1
H H7A 0.7601 0.4828 0.4182 0.016 Uiso calc R 1 1
H H7B 0.9134 0.3591 0.3678 0.016 Uiso calc R 1 1
C C8 0.6743(4) 0.4514(2) 0.2452(2) 0.0147(5) Uani d . 1 1
C C9 0.8097(4) 0.5513(2) 0.1824(2) 0.0143(5) Uani d . 1 1
C C10 1.0105(5) 0.5959(3) 0.2326(2) 0.0158(5) Uani d . 1 1
H H10 1.0623 0.5639 0.3103 0.019 Uiso calc R 1 1
C C11 1.1329(5) 0.6872(3) 0.1681(2) 0.0173(5) Uani d . 1 1
H H11 1.2680 0.7183 0.2016 0.021 Uiso calc R 1 1
C C12 1.0565(5) 0.7321(2) 0.0551(2) 0.0162(5) Uani d . 1 1
C C13 0.8565(5) 0.6902(3) 0.0040(2) 0.0184(5) Uani d . 1 1
H H13 0.8051 0.7228 -0.0736 0.022 Uiso calc R 1 1
C C14 0.7355(5) 0.6008(3) 0.0685(2) 0.0181(5) Uani d . 1 1
H H14 0.5984 0.5720 0.0349 0.022 Uiso calc R 1 1

loop_
_atom_site_aniso_label
_atom_site_aniso_U_11
_atom_site_aniso_U_22
_atom_site_aniso_U_33
_atom_site_aniso_U_12
_atom_site_aniso_U_13
_atom_site_aniso_U_23
Br1 0.0211(2) 0.0184(2) 0.01762(19) -0.00312(12) 0.00239(12) 0.00122(12)
S1 0.0132(3) 0.0128(3) 0.0125(3) -0.0021(2) -0.0015(2) -0.0028(2)
O1 0.0136(9) 0.0173(9) 0.0232(9) 0.0003(7) 0.0005(7) -0.0078(7)
O2 0.0231(10) 0.0203(10) 0.0133(9) -0.0045(7) -0.0034(7) -0.0013(7)
O3 0.0230(9) 0.0170(9) 0.0191(9) -0.0066(7) -0.0078(7) 0.0003(7)
C1 0.0163(11) 0.0117(11) 0.0139(11) -0.0044(9) 0.0012(9) -0.0017(8)
C2 0.0166(12) 0.0173(12) 0.0168(12) -0.0036(10) -0.0043(9) 0.0008(9)
C3 0.0198(12) 0.0163(13) 0.0226(13) 0.0002(10) 0.0012(10) 0.0002(10)
C4 0.0250(14) 0.0144(12) 0.0206(12) -0.0081(10) 0.0056(10) -0.0046(9)
C5 0.0178(12) 0.0201(13) 0.0171(12) -0.0075(10) 0.0019(9) -0.0039(9)
C6 0.0157(12) 0.0164(12) 0.0173(12) -0.0028(9) 0.0001(9) -0.0009(9)
C7 0.0151(11) 0.0125(11) 0.0138(12) -0.0026(9) -0.0024(9) -0.0011(9)
C8 0.0169(11) 0.0104(11) 0.0164(12) 0.0020(9) -0.0031(9) -0.0040(9)
C9 0.0177(12) 0.0108(11) 0.0145(12) -0.0004(9) -0.0029(9) -0.0033(9)
C10 0.0171(12) 0.0169(12) 0.0133(11) -0.0007(9) -0.0031(9) -0.0018(9)
C11 0.0154(12) 0.0182(12) 0.0187(13) -0.0022(9) -0.0027(9) -0.0026(10)
C12 0.0179(12) 0.0145(12) 0.0165(12) -0.0010(9) 0.0019(9) -0.0039(9)
C13 0.0228(13) 0.0199(13) 0.0125(11) -0.0011(10) -0.0052(9) -0.0012(9)
C14 0.0183(12) 0.0193(12) 0.0175(12) -0.0035(10) -0.0058(10) -0.0031(10)

loop_
_atom_type_symbol
_atom_type_description
_atom_type_scat_dispersion_real
_atom_type_scat_dispersion_imag
_atom_type_scat_source
C C 0.0181 0.0091 'International Tables Vol C Tables 4.2.6.8 and 6.1.1.4'
H H 0.0000 0.0000 'International Tables Vol C Tables 4.2.6.8 and 6.1.1.4'
O O 0.0492 0.0322 'International Tables Vol C Tables 4.2.6.8 and 6.1.1.4'
S S 0.3331 0.5567 'International Tables Vol C Tables 4.2.6.8 and 6.1.1.4'
Br Br -0.6763 1.2805 'International Tables Vol C Tables 4.2.6.8 and 6.1.1.4'

loop_
_geom_angle_atom_site_label_1
_geom_angle_atom_site_label_2
_geom_angle_atom_site_label_3
_geom_angle
O2 S1 O1 118.37(11)
O2 S1 C1 108.48(11)
O1 S1 C1 108.42(11)
O2 S1 C7 104.73(11)
O1 S1 C7 109.49(12)
C1 S1 C7 106.77(11)
C6 C1 C2 121.6(2)
C6 C1 S1 120.05(19)
C2 C1 S1 118.32(18)
C3 C2 C1 119.1(2)
C3 C2 H2 120.5
C1 C2 H2 120.5
C2 C3 C4 119.9(2)
C2 C3 H3 120.1
C4 C3 H3 120.1
C5 C4 C3 120.4(2)
C5 C4 H4 119.8
C3 C4 H4 119.8
C4 C5 C6 120.5(2)
C4 C5 H5 119.7
C6 C5 H5 119.7
C5 C6 C1 118.5(2)
C5 C6 H6 120.8
C1 C6 H6 120.8
C8 C7 S1 115.92(18)
C8 C7 H7A 108.3
S1 C7 H7A 108.3
C8 C7 H7B 108.3
S1 C7 H7B 108.3
H7A C7 H7B 107.4
O3 C8 C9 121.8(2)
O3 C8 C7 121.2(2)
C9 C8 C7 117.0(2)
C14 C9 C10 119.0(2)
C14 C9 C8 118.4(2)
C10 C9 C8 122.6(2)
C11 C10 C9 119.8(2)
C11 C10 H10 120.1
C9 C10 H10 120.1
C12 C11 C10 119.4(2)
C12 C11 H11 120.3
C10 C11 H11 120.3
C11 C12 C13 121.8(2)
C11 C12 Br1 120.0(2)
C13 C12 Br1 118.2(2)
C14 C13 C12 118.5(2)
C14 C13 H13 120.7
C12 C13 H13 120.7
C13 C14 C9 121.4(2)
C13 C14 H14 119.3
C9 C14 H14 119.3

loop_
_geom_bond_atom_site_label_1
_geom_bond_atom_site_label_2
_geom_bond_distance
Br1 C12 1.899(3)
S1 O2 1.4452(19)
S1 O1 1.4478(18)
S1 C1 1.763(2)
S1 C7 1.781(3)
O3 C8 1.210(3)
C1 C6 1.392(3)
C1 C2 1.396(3)
C2 C3 1.386(4)
C2 H2 0.9500
C3 C4 1.393(4)
C3 H3 0.9500
C4 C5 1.389(4)
C4 H4 0.9500
C5 C6 1.388(4)
C5 H5 0.9500
C6 H6 0.9500
C7 C8 1.518(3)
C7 H7A 0.9900
C7 H7B 0.9900
C8 C9 1.489(4)
C9 C14 1.397(3)
C9 C10 1.407(4)
C10 C11 1.391(4)
C10 H10 0.9500
C11 C12 1.379(4)
C11 H11 0.9500
C12 C13 1.395(4)
C13 C14 1.372(4)
C13 H13 0.9500
C14 H14 0.9500

loop_
_geom_hbond_atom_site_label_D
_geom_hbond_atom_site_label_H
_geom_hbond_atom_site_label_A
_geom_hbond_site_symmetry_A
_geom_hbond_distance_DH
_geom_hbond_distance_HA
_geom_hbond_distance_DA
_geom_hbond_angle_DHA
C7 H7a O1 2_666 0.99 2.29 3.250(3) 162
C7 H7b O1 1_655 0.99 2.47 3.307(3) 142
C4 H4 Cg1 1_545 0.95 2.87 3.708(3) 147

loop_
_geom_torsion_atom_site_label_1
_geom_torsion_atom_site_label_2
_geom_torsion_atom_site_label_3
_geom_torsion_atom_site_label_4
_geom_torsion
O2 S1 C1 C6 142.5(2)
O1 S1 C1 C6 12.8(2)
C7 S1 C1 C6 -105.1(2)
O2 S1 C1 C2 -36.0(2)
O1 S1 C1 C2 -165.7(2)
C7 S1 C1 C2 76.4(2)
C6 C1 C2 C3 0.1(4)
S1 C1 C2 C3 178.6(2)
C1 C2 C3 C4 0.5(4)
C2 C3 C4 C5 -0.8(4)
C3 C4 C5 C6 0.5(4)
C4 C5 C6 C1 0.1(4)
C2 C1 C6 C5 -0.4(4)
S1 C1 C6 C5 -178.86(19)
O2 S1 C7 C8 -179.65(18)
O1 S1 C7 C8 -51.8(2)
C1 S1 C7 C8 65.4(2)
S1 C7 C8 O3 -7.5(3)
S1 C7 C8 C9 172.60(17)
O3 C8 C9 C14 3.6(3)
C7 C8 C9 C14 -176.6(2)
O3 C8 C9 C10 -175.5(3)
C7 C8 C9 C10 4.4(3)
C14 C9 C10 C11 -0.6(4)
C8 C9 C10 C11 178.4(2)
C9 C10 C11 C12 -0.5(4)
C10 C11 C12 C13 1.1(4)
C10 C11 C12 Br1 -178.25(18)
C11 C12 C13 C14 -0.7(4)
Br1 C12 C13 C14 178.7(2)
C12 C13 C14 C9 -0.5(4)
C10 C9 C14 C13 1.1(4)
C8 C9 C14 C13 -178.0(2)

loop_
_cod_related_entry_id
_cod_related_entry_database
_cod_related_entry_code
1 ChemSpider 600454
